data_1572291
loop_
_publ_author_name
'Iwanek (nee Wilczkowska), Ewa M.'
'Gli\'nski, Marek'

_publ_section_title
;
 Study of the Influence of the Change from Methyl to Isopropyl
 Substituents in 1-(2,4,6-trialkylphenyl)ethanol on the Point Group
 Symmetry of the 0-D Hydrogen-Bonded Moiety
;
_journal_issue 7
_journal_name_full Crystals
_journal_page_first 642
_journal_paper_doi 10.3390/cryst14070642
_journal_volume 14
_journal_year 2024
_chemical_formula_sum 'C11 H16 O'
_chemical_formula_weight 164.240
_chemical_melting_point 71.500
_chemical_name_systematic
;
1-(2,4,6-trimethylphenyl)-1-ethanol


;
_space_group_IT_number 147
_space_group_name_Hall '-P 3'
_space_group_name_H-M_alt 'P -3'
_symmetry_Int_Tables_number 147
_symmetry_space_group_name_Hall '-P 3'
_symmetry_space_group_name_H-M 'P -3'
_audit_creation_date 2024-07-04
_audit_creation_method SHELXL-97
_audit_update_record 2024-07-04
_cell_angle_alpha 90.000
_cell_angle_beta 90.000
_cell_angle_gamma 120.000
_cell_formula_units_Z 18
_cell_length_a 24.1786(5)
_cell_length_b 24.1786(5)
_cell_length_c 8.9518(2)
_cell_volume 4532.14(17)
_refine_ls_R_factor_all 0.095
_cod_data_source_file TMA_0407.cif
_cod_data_source_block ak1
_cod_original_cell_volume 4532.1(2)
_cod_original_sg_symbol_Hall -P_3
_cod_database_code 1572291

loop_
_symmetry_equiv_pos_site_id
_symmetry_equiv_pos_as_xyz
1 x,y,z
2 -y,x-y,z
3 -x+y,-x,z
4 -x,-y,-z
5 y,-x+y,-z
6 x-y,x,-z

loop_
_atom_site_aniso_label
_atom_site_aniso_U_11
_atom_site_aniso_U_22
_atom_site_aniso_U_33
_atom_site_aniso_U_12
_atom_site_aniso_U_13
_atom_site_aniso_U_23
O1 0.0294(8) 0.0310(8) 0.0343(10) 0.0160(7) 0.0058(6) 0.0015(7)
C7 0.0246(10) 0.0237(9) 0.0288(11) 0.0124(8) 0.0022(8) 0.0011(8)
C8 0.0337(17) 0.0194(15) 0.035(2) 0.0105(12) 0.0042(16) -0.0044(13)
O1A 0.0294(8) 0.0310(8) 0.0343(10) 0.0160(7) 0.0058(6) 0.0015(7)
C7A 0.0246(10) 0.0237(9) 0.0288(11) 0.0124(8) 0.0022(8) 0.0011(8)
C8A 0.067(15) 0.10(2) 0.039(13) 0.069(15) 0.015(10) 0.019(11)
C1 0.0326(9) 0.0232(8) 0.0378(10) 0.0093(7) 0.0145(8) -0.0028(7)
C2 0.0301(9) 0.0414(11) 0.032(1) 0.0159(8) 0.0031(7) -0.0113(8)
C3 0.0425(11) 0.0357(10) 0.0275(9) 0.0232(9) 0.0070(8) 0.0015(7)
C4 0.0323(9) 0.0236(8) 0.0304(9) 0.0116(7) 0.0110(7) 0.0009(7)
C5 0.0277(9) 0.0293(9) 0.0320(9) 0.0130(7) 0.0070(7) 0.0007(7)
C6 0.0378(10) 0.0267(9) 0.0327(9) 0.0171(8) 0.0132(8) 0.0044(7)
C9 0.0441(12) 0.0681(16) 0.0414(12) 0.0264(12) -0.0065(10) -0.0129(11)
C10 0.0434(11) 0.0255(9) 0.0475(12) 0.0111(8) 0.0181(9) 0.0055(8)
C11 0.0523(13) 0.0383(11) 0.0478(12) 0.026(1) 0.0127(10) 0.0124(9)
O2 0.0233(8) 0.0252(7) 0.0297(9) 0.0097(6) -0.0010(6) -0.0014(6)
C27 0.0197(9) 0.0208(9) 0.0253(10) 0.0107(8) 0.0009(7) -0.0004(7)
C28 0.0334(10) 0.038(1) 0.0425(11) 0.0235(9) -0.0087(9) -0.0047(9)
O2A 0.0233(8) 0.0252(7) 0.0297(9) 0.0097(6) -0.0010(6) -0.0014(6)
C27A 0.0197(9) 0.0208(9) 0.0253(10) 0.0107(8) 0.0009(7) -0.0004(7)
C28A 0.0334(10) 0.038(1) 0.0425(11) 0.0235(9) -0.0087(9) -0.0047(9)
C21 0.0315(9) 0.0306(9) 0.0343(9) 0.0205(8) -0.0125(7) -0.0108(7)
C22 0.0318(9) 0.0296(9) 0.0315(9) 0.0154(8) -0.0117(7) -0.0048(7)
C23 0.0299(9) 0.0383(10) 0.0263(9) 0.0206(8) -0.0056(7) -0.0068(7)
C24 0.0355(9) 0.0320(9) 0.0311(9) 0.0223(8) -0.0118(7) -0.0107(7)
C25 0.035(1) 0.0296(9) 0.0321(9) 0.0165(8) -0.0059(7) -0.0042(7)
C26 0.0309(9) 0.0376(10) 0.0318(9) 0.0202(8) -0.0060(7) -0.0092(8)
C29 0.0468(12) 0.0425(12) 0.0395(11) 0.0198(10) -0.0002(9) 0.0067(9)
C30 0.0595(13) 0.0423(11) 0.0474(12) 0.0378(11) -0.0142(10) -0.0140(9)
C31 0.0402(11) 0.0457(12) 0.0464(12) 0.0231(10) 0.0063(9) -0.0027(10)
O3 0.0373(8) 0.0309(9) 0.0264(9) 0.0207(7) 0.0079(7) 0.0061(6)
C47 0.0229(9) 0.0224(10) 0.0219(10) 0.0128(8) -0.0002(8) -0.0018(7)
C48 0.0271(9) 0.0385(11) 0.0380(15) 0.0184(8) 0.0000(8) 0.0086(9)
O3A 0.0373(8) 0.0309(9) 0.0264(9) 0.0207(7) 0.0079(7) 0.0061(6)
C47A 0.0229(9) 0.0224(10) 0.0219(10) 0.0128(8) -0.0002(8) -0.0018(7)
C48A 0.0271(9) 0.0385(11) 0.0380(15) 0.0184(8) 0.0000(8) 0.0086(9)
C41 0.0264(9) 0.0354(9) 0.0310(9) 0.0173(8) 0.0032(7) 0.0140(7)
C42 0.0334(9) 0.0322(9) 0.0294(9) 0.0143(8) -0.0028(7) 0.0108(7)
C43 0.0364(10) 0.0359(10) 0.0289(9) 0.0218(8) 0.0058(7) 0.0099(7)
C44 0.0261(9) 0.0349(9) 0.0341(10) 0.0164(8) 0.0088(7) 0.0118(7)
C45 0.0271(9) 0.0344(9) 0.0322(9) 0.0144(8) 0.0035(7) 0.0065(7)
C46 0.0280(9) 0.038(1) 0.0287(9) 0.0189(8) 0.0067(7) 0.0115(7)
C49 0.0382(11) 0.0455(11) 0.0401(11) 0.0238(9) 0.0094(8) 0.0045(9)
C50 0.0298(10) 0.0442(12) 0.0618(14) 0.0195(9) 0.0166(9) 0.0127(10)
C51 0.0458(12) 0.0418(11) 0.0374(11) 0.0199(10) -0.0061(9) 0.0000(9)

loop_
_atom_site_label
_atom_site_type_symbol
_atom_site_fract_x
_atom_site_fract_y
_atom_site_fract_z
_atom_site_occupancy
_atom_site_symmetry_multiplicity
_atom_site_Wyckoff_symbol
_atom_site_attached_hydrogens
_atom_site_calc_flag
_atom_site_thermal_displace_type
_atom_site_U_iso_or_equiv
O1 O 0.2399(1) 0.6687(1) 0.7173(2) 0.820(3) 6 g ? d Uani 0.0311(4)
H81 H 0.2355 0.6424 0.6539 0.820(3) 6 g ? calc Uiso 0.04700
C7 C 0.1800(1) 0.6661(1) 0.7411(2) 0.820(3) 6 g ? d Uani 0.0256(4)
H7 H 0.1670 0.6773 0.6474 0.820(3) 6 g ? calc Uiso 0.03100
C8 C 0.1882(2) 0.7148(1) 0.8591(7) 0.820(3) 6 g ? d Uani 0.0304(11)
H8A H 0.1969 0.7021 0.9539 0.820(3) 6 g ? calc Uiso 0.04600
H8B H 0.1498 0.7170 0.8660 0.820(3) 6 g ? calc Uiso 0.04600
H8C H 0.2232 0.7559 0.8320 0.820(3) 6 g ? calc Uiso 0.04600
O1A O 0.2243(2) 0.6699(3) 0.6462(7) 0.180 6 g ? d Uani 0.0311(4)
H81A H 0.2427 0.6498 0.6307 0.180(3) 6 g ? calc Uiso 0.04700
C7A C 0.1998(5) 0.6582(4) 0.7961(7) 0.180 6 g ? d Uani 0.0256(4)
H7A H 0.2267 0.6497 0.8635 0.180(3) 6 g ? calc Uiso 0.03100
C8A C 0.1955(6) 0.7158(4) 0.846(4) 0.180(3) 6 g ? d Uani 0.059(10)
H8D H 0.1761 0.7078 0.9435 0.180(3) 6 g ? calc Uiso 0.08800
H8E H 0.1700 0.7236 0.7766 0.180(3) 6 g ? calc Uiso 0.08800
H8F H 0.2375 0.7526 0.8508 0.180(3) 6 g ? calc Uiso 0.08800
C1 C 0.1289(1) 0.5978(1) 0.7847(2) 1.000 6 g ? d Uani 0.0333(4)
C2 C 0.1370(1) 0.5597(1) 0.8918(2) 1.000 6 g ? d Uani 0.0354(4)
C3 C 0.0856(1) 0.4983(1) 0.9217(2) 1.000 6 g ? d Uani 0.0336(4)
H3 H 0.0906 0.4732 0.9934 1.000 6 g ? calc Uiso 0.04000
C4 C 0.0279(1) 0.4740(1) 0.8475(2) 1.000 6 g ? d Uani 0.0298(4)
C5 C 0.0217(1) 0.5127(1) 0.7429(2) 1.000 6 g ? d Uani 0.0303(4)
H5 H -0.0168 0.4971 0.6919 1.000 6 g ? calc Uiso 0.03600
C6 C 0.0709(1) 0.5741(1) 0.7114(2) 1.000 6 g ? d Uani 0.0320(4)
C9 C 0.1984(1) 0.5811(1) 0.9748(3) 1.000 6 g ? d Uani 0.0519(6)
H9A H 0.2307 0.5847 0.9064 1.000 6 g ? calc Uiso 0.07800
H9B H 0.1920 0.5503 1.0507 1.000 6 g ? calc Uiso 0.07800
H9C H 0.2120 0.6218 1.0204 1.000 6 g ? calc Uiso 0.07800
C10 C -0.0264(1) 0.4076(1) 0.8793(2) 1.000 6 g ? d Uani 0.0415(5)
H10A H -0.0621 0.3988 0.8167 1.000 6 g ? calc Uiso 0.06200
H10B H -0.0387 0.4046 0.9823 1.000 6 g ? calc Uiso 0.06200
H10C H -0.0130 0.3770 0.8593 1.000 6 g ? calc Uiso 0.06200
C11 C 0.0575(1) 0.6121(1) 0.5946(2) 1.000 6 g ? d Uani 0.0447(5)
H11A H 0.0620 0.6502 0.6395 1.000 6 g ? calc Uiso 0.06700
H11B H 0.0149 0.5866 0.5571 1.000 6 g ? calc Uiso 0.06700
H11C H 0.0874 0.6235 0.5137 1.000 6 g ? calc Uiso 0.06700
O2 O 0.2365(1) 0.5707(1) 0.5588(2) 0.820(3) 6 g ? d Uani 0.0272(4)
H82 H 0.2585 0.5670 0.6233 0.820(3) 6 g ? calc Uiso 0.04100
C27 C 0.1793(1) 0.5105(1) 0.5370(2) 0.820(3) 6 g ? d Uani 0.0217(4)
H27 H 0.1547 0.4984 0.6302 0.820(3) 6 g ? calc Uiso 0.02600
C28 C 0.1404(2) 0.5196(2) 0.4165(9) 0.820(3) 6 g ? d Uani 0.0354(4)
H28A H 0.1329 0.5536 0.4447 0.820(3) 6 g ? calc Uiso 0.05300
H28B H 0.1003 0.4808 0.4047 0.820(3) 6 g ? calc Uiso 0.05300
H28C H 0.1635 0.5301 0.3238 0.820(3) 6 g ? calc Uiso 0.05300
O2A O 0.2231(4) 0.5591(2) 0.6192(7) 0.180 6 g ? d Uani 0.0272(4)
H82A H 0.2617 0.5747 0.6312 0.180(3) 6 g ? calc Uiso 0.04100
C27A C 0.2059(4) 0.5313(4) 0.4731(7) 0.180 6 g ? d Uani 0.0217(4)
H27A H 0.2399 0.5558 0.4007 0.180(3) 6 g ? calc Uiso 0.02600
C28A C 0.1422(9) 0.5215(6) 0.418(4) 0.180 6 g ? d Uani 0.0354(4)
H28D H 0.1409 0.5603 0.4313 0.180(3) 6 g ? calc Uiso 0.05300
H28E H 0.1082 0.4878 0.4742 0.180(3) 6 g ? calc Uiso 0.05300
H28F H 0.1372 0.5103 0.3142 0.180(3) 6 g ? calc Uiso 0.05300
C21 C 0.1959(1) 0.4589(1) 0.4976(2) 1.000 6 g ? d Uani 0.0299(4)
C22 C 0.2418(1) 0.4663(1) 0.3901(2) 1.000 6 g ? d Uani 0.0310(4)
C23 C 0.2519(1) 0.4148(1) 0.3624(2) 1.000 6 g ? d Uani 0.0299(4)
H23 H 0.2815 0.4193 0.2900 1.000 6 g ? calc Uiso 0.03600
C24 C 0.2194(1) 0.3579(1) 0.4393(2) 1.000 6 g ? d Uani 0.0304(4)
C25 C 0.1744(1) 0.3516(1) 0.5438(2) 1.000 6 g ? d Uani 0.0321(4)
H25 H 0.1523 0.3136 0.5968 1.000 6 g ? calc Uiso 0.03900
C26 C 0.1613(1) 0.4004(1) 0.5720(2) 1.000 6 g ? d Uani 0.0320(4)
C29 C 0.2821(1) 0.5275(1) 0.3060(2) 1.000 6 g ? d Uani 0.0440(5)
H29A H 0.3136 0.5586 0.3719 1.000 6 g ? calc Uiso 0.06600
H29B H 0.2555 0.5432 0.2678 1.000 6 g ? calc Uiso 0.06600
H29C H 0.3031 0.5196 0.2245 1.000 6 g ? calc Uiso 0.06600
C30 C 0.2331(1) 0.3041(1) 0.4125(3) 1.000 6 g ? d Uani 0.0442(5)
H30A H 0.2623 0.3054 0.4871 1.000 6 g ? calc Uiso 0.06600
H30B H 0.2518 0.3088 0.3153 1.000 6 g ? calc Uiso 0.06600
H30C H 0.1940 0.2639 0.4180 1.000 6 g ? calc Uiso 0.06600
C31 C 0.1087(1) 0.3868(1) 0.6848(2) 1.000 6 g ? d Uani 0.0434(5)
H31A H 0.1266 0.4149 0.7689 1.000 6 g ? calc Uiso 0.06500
H31B H 0.0896 0.3433 0.7179 1.000 6 g ? calc Uiso 0.06500
H31C H 0.0767 0.3936 0.6386 1.000 6 g ? calc Uiso 0.06500
O3 O 0.0469(1) 0.1106(1) 0.9238(2) 0.820(3) 6 g ? d Uani 0.0299(4)
H83 H 0.0680 0.1047 0.9870 0.820(3) 6 g ? calc Uiso 0.04500
C47 C 0.0757(1) 0.1777(1) 0.8940(2) 0.820(3) 6 g ? d Uani 0.0218(4)
H47 H 0.0743 0.1994 0.9852 0.820(3) 6 g ? calc Uiso 0.02600
C48 C 0.0361(1) 0.1863(2) 0.7742(9) 0.820(3) 6 g ? d Uani 0.0336(6)
H48A H 0.0374 0.1654 0.6841 0.820(3) 6 g ? calc Uiso 0.05000
H48B H 0.0532 0.2310 0.7551 0.820(3) 6 g ? calc Uiso 0.05000
H48C H -0.0073 0.1679 0.8076 0.820(3) 6 g ? calc Uiso 0.05000
O3A O 0.0511(2) 0.1259(3) 0.9798(8) 0.180 6 g ? d Uani 0.0299(4)
H83A H 0.0577 0.0958 0.9864 0.180(3) 6 g ? calc Uiso 0.04500
C47A C 0.0721(4) 0.1558(5) 0.8365(7) 0.180 6 g ? d Uani 0.0218(4)
H47A H 0.0657 0.1229 0.7635 0.180(3) 6 g ? calc Uiso 0.02600
C48A C 0.0363(4) 0.1887(10) 0.783(5) 0.180 6 g ? d Uani 0.0336(6)
H48D H 0.0430 0.1968 0.6777 0.180(3) 6 g ? calc Uiso 0.05000
H48E H 0.0517 0.2285 0.8352 0.180(3) 6 g ? calc Uiso 0.05000
H48F H -0.0085 0.1618 0.8024 0.180(3) 6 g ? calc Uiso 0.05000
C41 C 0.1456(1) 0.2045(1) 0.8480(2) 1.000 6 g ? d Uani 0.0301(4)
C42 C 0.1675(1) 0.1735(1) 0.7515(2) 1.000 6 g ? d Uani 0.0325(4)
C43 C 0.2333(1) 0.2005(1) 0.7259(2) 1.000 6 g ? d Uani 0.0321(4)
H43 H 0.2475 0.1800 0.6619 1.000 6 g ? calc Uiso 0.03900
C44 C 0.2775(1) 0.2571(1) 0.7936(2) 1.000 6 g ? d Uani 0.0312(4)
C45 C 0.2547(1) 0.2877(1) 0.8840(2) 1.000 6 g ? d Uani 0.0317(4)
H45 H 0.2837 0.3263 0.9279 1.000 6 g ? calc Uiso 0.03800
C46 C 0.1896(1) 0.2627(1) 0.9119(2) 1.000 6 g ? d Uani 0.0305(4)
C49 C 0.1701(1) 0.3008(1) 1.0118(2) 1.000 6 g ? d Uani 0.0400(5)
H49A H 0.1419 0.3107 0.9581 1.000 6 g ? calc Uiso 0.06000
H49B H 0.2075 0.3397 1.0417 1.000 6 g ? calc Uiso 0.06000
H49C H 0.1488 0.2761 1.0988 1.000 6 g ? calc Uiso 0.06000
C50 C 0.3483(1) 0.2843(1) 0.7697(3) 1.000 6 g ? d Uani 0.0448(5)
H50A H 0.3714 0.3246 0.8202 1.000 6 g ? calc Uiso 0.06700
H50B H 0.3576 0.2903 0.6648 1.000 6 g ? calc Uiso 0.06700
H50C H 0.3608 0.2552 0.8089 1.000 6 g ? calc Uiso 0.06700
C51 C 0.1235(1) 0.1112(1) 0.6735(2) 1.000 6 g ? d Uani 0.0426(5)
H51A H 0.1468 0.1035 0.5973 1.000 6 g ? calc Uiso 0.06400
H51B H 0.0887 0.1136 0.6288 1.000 6 g ? calc Uiso 0.06400
H51C H 0.1072 0.0770 0.7448 1.000 6 g ? calc Uiso 0.06400

loop_
_atom_type_symbol
_atom_type_oxidation_number
_atom_type_radius_bond
O ? 1.200
H ? 1.200
C ? 1.200

loop_
_geom_angle_atom_site_label_1
_geom_angle_atom_site_label_2
_geom_angle_atom_site_label_3
_geom_angle_site_symmetry_1
_geom_angle_site_symmetry_2
_geom_angle_site_symmetry_3
_geom_angle
_geom_angle_publ_flag
C7 O1 H81 . . . 109.50 no
O1 C7 C8 . . . 109.4(2) no
O1 C7 C1 . . . 109.65(14) no
C8 C7 C1 . . . 112.2(2) no
O1 C7 H7 . . . 108.50 no
C8 C7 H7 . . . 108.50 no
C1 C7 H7 . . . 108.50 no
C7A O1A H81A . . . 109.50 no
O1A C7A C8A . . . 107.9(14) no
O1A C7A C1 . . . 105.5(5) no
C8A C7A C1 . . . 108.7(5) no
O1A C7A H7A . . . 111.50 no
C8A C7A H7A . . . 111.50 no
C1 C7A H7A . . . 111.50 no
C7A C8A H8D . . . 109.50 no
C7A C8A H8E . . . 109.50 no
H8D C8A H8E . . . 109.50 no
C7A C8A H8F . . . 109.50 no
H8D C8A H8F . . . 109.50 no
H8E C8A H8F . . . 109.50 no
C6 C1 C2 . . . 119.73(15) no
C6 C1 C7 . . . 115.24(17) no
C2 C1 C7 . . . 125.03(17) no
C6 C1 C7A . . . 143.6(4) no
C2 C1 C7A . . . 96.7(4) no
C7 C1 C7A . . . 28.4(3) no
C3 C2 C1 . . . 118.75(17) no
C3 C2 C9 . . . 117.9(2) no
C1 C2 C9 . . . 123.32(19) no
C4 C3 C2 . . . 121.91(18) no
C4 C3 H3 . . . 119.00 no
C2 C3 H3 . . . 119.00 no
C3 C4 C5 . . . 117.73(16) no
C3 C4 C10 . . . 121.25(18) no
C5 C4 C10 . . . 121.02(18) no
C4 C5 C6 . . . 122.30(18) no
C4 C5 H5 . . . 118.90 no
C6 C5 H5 . . . 118.90 no
C1 C6 C5 . . . 119.58(17) no
C1 C6 C11 . . . 123.34(17) no
C5 C6 C11 . . . 117.08(18) no
C2 C9 H9A . . . 109.50 no
C2 C9 H9B . . . 109.50 no
H9A C9 H9B . . . 109.50 no
C2 C9 H9C . . . 109.50 no
H9A C9 H9C . . . 109.50 no
H9B C9 H9C . . . 109.50 no
C4 C10 H10A . . . 109.50 no
C4 C10 H10B . . . 109.50 no
H10A C10 H10B . . . 109.50 no
C4 C10 H10C . . . 109.50 no
H10A C10 H10C . . . 109.50 no
H10B C10 H10C . . . 109.50 no
C6 C11 H11A . . . 109.50 no
C6 C11 H11B . . . 109.50 no
H11A C11 H11B . . . 109.50 no
C6 C11 H11C . . . 109.50 no
H11A C11 H11C . . . 109.50 no
H11B C11 H11C . . . 109.50 no
C27 O2 H82 . . . 109.50 no
O2 C27 C28 . . . 107.5(2) no
O2 C27 C21 . . . 110.27(13) no
C28 C27 C21 . . . 112.8(2) no
O2 C27 H27 . . . 108.70 no
C28 C27 H27 . . . 108.70 no
C21 C27 H27 . . . 108.70 no
C27A O2A H82A . . . 109.50 no
O2A C27A C28A . . . 113.8(16) no
O2A C27A C21 . . . 103.2(5) no
C28A C27A C21 . . . 106.1(5) no
O2A C27A H27A . . . 111.10 no
C28A C27A H27A . . . 111.10 no
C21 C27A H27A . . . 111.10 no
C27A C28A H28D . . . 109.50 no
C27A C28A H28E . . . 109.50 no
H28D C28A H28E . . . 109.50 no
C27A C28A H28F . . . 109.50 no
H28D C28A H28F . . . 109.50 no
H28E C28A H28F . . . 109.50 no
C26 C21 C22 . . . 119.20(14) no
C26 C21 C27 . . . 116.45(16) no
C22 C21 C27 . . . 124.33(16) no
C26 C21 C27A . . . 145.8(3) no
C22 C21 C27A . . . 94.9(3) no
C27 C21 C27A . . . 29.4(3) no
C23 C22 C21 . . . 118.82(17) no
C23 C22 C29 . . . 117.84(18) no
C21 C22 C29 . . . 123.32(17) no
C24 C23 C22 . . . 122.10(17) no
C24 C23 H23 . . . 118.90 no
C22 C23 H23 . . . 118.90 no
C23 C24 C25 . . . 118.01(16) no
C23 C24 C30 . . . 121.26(18) no
C25 C24 C30 . . . 120.73(18) no
C24 C25 C26 . . . 122.04(18) no
C24 C25 H25 . . . 119.00 no
C26 C25 H25 . . . 119.00 no
C25 C26 C21 . . . 119.76(17) no
C25 C26 C31 . . . 117.16(18) no
C21 C26 C31 . . . 123.07(16) no
C22 C29 H29A . . . 109.50 no
C22 C29 H29B . . . 109.50 no
H29A C29 H29B . . . 109.50 no
C22 C29 H29C . . . 109.50 no
H29A C29 H29C . . . 109.50 no
H29B C29 H29C . . . 109.50 no
C24 C30 H30A . . . 109.50 no
C24 C30 H30B . . . 109.50 no
H30A C30 H30B . . . 109.50 no
C24 C30 H30C . . . 109.50 no
H30A C30 H30C . . . 109.50 no
H30B C30 H30C . . . 109.50 no
C26 C31 H31A . . . 109.50 no
C26 C31 H31B . . . 109.50 no
H31A C31 H31B . . . 109.50 no
C26 C31 H31C . . . 109.50 no
H31A C31 H31C . . . 109.50 no
H31B C31 H31C . . . 109.50 no
C47 O3 H83 . . . 109.50 no
O3 C47 C48 . . . 107.7(2) no
O3 C47 C41 . . . 109.62(14) no
C48 C47 C41 . . . 112.9(2) no
O3 C47 H47 . . . 108.90 no
C48 C47 H47 . . . 108.90 no
C41 C47 H47 . . . 108.90 no
C47A O3A H83A . . . 109.50 no
O3A C47A C48A . . . 113.3(16) no
O3A C47A C41 . . . 107.6(5) no
C48A C47A C41 . . . 110.8(5) no
O3A C47A H47A . . . 108.30 no
C48A C47A H47A . . . 108.30 no
C41 C47A H47A . . . 108.30 no
C47A C48A H48D . . . 109.50 no
C47A C48A H48E . . . 109.50 no
H48D C48A H48E . . . 109.50 no
C47A C48A H48F . . . 109.50 no
H48D C48A H48F . . . 109.50 no
H48E C48A H48F . . . 109.50 no
C46 C41 C42 . . . 119.24(14) no
C46 C41 C47 . . . 116.11(16) no
C42 C41 C47 . . . 124.62(16) no
C46 C41 C47A . . . 142.3(4) no
C42 C41 C47A . . . 98.4(4) no
C47 C41 C47A . . . 26.5(3) no
C43 C42 C41 . . . 119.50(17) no
C43 C42 C51 . . . 117.19(18) no
C41 C42 C51 . . . 123.31(17) no
C44 C43 C42 . . . 121.61(18) no
C44 C43 H43 . . . 119.20 no
C42 C43 H43 . . . 119.20 no
C43 C44 C45 . . . 117.76(16) no
C43 C44 C50 . . . 121.03(18) no
C45 C44 C50 . . . 121.21(18) no
C44 C45 C46 . . . 122.50(18) no
C44 C45 H45 . . . 118.70 no
C46 C45 H45 . . . 118.70 no
C41 C46 C45 . . . 119.31(17) no
C41 C46 C49 . . . 122.90(16) no
C45 C46 C49 . . . 117.79(18) no
C46 C49 H49A . . . 109.50 no
C46 C49 H49B . . . 109.50 no
H49A C49 H49B . . . 109.50 no
C46 C49 H49C . . . 109.50 no
H49A C49 H49C . . . 109.50 no
H49B C49 H49C . . . 109.50 no
C44 C50 H50A . . . 109.50 no
C44 C50 H50B . . . 109.50 no
H50A C50 H50B . . . 109.50 no
C44 C50 H50C . . . 109.50 no
H50A C50 H50C . . . 109.50 no
H50B C50 H50C . . . 109.50 no
C42 C51 H51A . . . 109.50 no
C42 C51 H51B . . . 109.50 no
H51A C51 H51B . . . 109.50 no
C42 C51 H51C . . . 109.50 no
H51A C51 H51C . . . 109.50 no
H51B C51 H51C . . . 109.50 no

loop_
_geom_bond_atom_site_label_1
_geom_bond_atom_site_label_2
_geom_bond_site_symmetry_1
_geom_bond_site_symmetry_2
_geom_bond_distance
_geom_bond_publ_flag
O1 C7 . . 1.4323(17) no
O1 H81 . . 0.8200 no
C7 C8 . . 1.518(3) no
C7 C1 . . 1.540(2) no
C7 H7 . . 0.9800 no
C8 H8A . . 0.9600 no
C8 H8B . . 0.9600 no
C8 H8C . . 0.9600 no
O1A C7A . . 1.436(2) no
O1A H81A . . 0.8200 no
C7A C8A . . 1.518(3) no
C7A C1 . . 1.607(10) no
C7A H7A . . 0.9800 no
C8A H8D . . 0.9600 no
C8A H8E . . 0.9600 no
C8A H8F . . 0.9600 no
C1 C6 . . 1.386(3) no
C1 C2 . . 1.408(3) no
C2 C3 . . 1.406(3) no
C2 C9 . . 1.503(3) no
C3 C4 . . 1.382(3) no
C3 H3 . . 0.9300 no
C4 C5 . . 1.386(3) no
C4 C10 . . 1.508(2) no
C5 C6 . . 1.390(2) no
C5 H5 . . 0.9300 no
C6 C11 . . 1.530(3) no
C9 H9A . . 0.9600 no
C9 H9B . . 0.9600 no
C9 H9C . . 0.9600 no
C10 H10A . . 0.9600 no
C10 H10B . . 0.9600 no
C10 H10C . . 0.9600 no
C11 H11A . . 0.9600 no
C11 H11B . . 0.9600 no
C11 H11C . . 0.9600 no
O2 C27 . . 1.4345(17) no
O2 H82 . . 0.8200 no
C27 C28 . . 1.518(3) no
C27 C21 . . 1.529(2) no
C27 H27 . . 0.9800 no
C28 H28A . . 0.9600 no
C28 H28B . . 0.9600 no
C28 H28C . . 0.9600 no
O2A C27A . . 1.434(2) no
O2A H82A . . 0.8200 no
C27A C28A . . 1.518(3) no
C27A C21 . . 1.658(9) no
C27A H27A . . 0.9800 no
C28A H28D . . 0.9600 no
C28A H28E . . 0.9600 no
C28A H28F . . 0.9600 no
C21 C26 . . 1.400(3) no
C21 C22 . . 1.410(3) no
C22 C23 . . 1.406(3) no
C22 C29 . . 1.504(3) no
C23 C24 . . 1.380(3) no
C23 H23 . . 0.9300 no
C24 C25 . . 1.385(3) no
C24 C30 . . 1.513(2) no
C25 C26 . . 1.389(3) no
C25 H25 . . 0.9300 no
C26 C31 . . 1.526(3) no
C29 H29A . . 0.9600 no
C29 H29B . . 0.9600 no
C29 H29C . . 0.9600 no
C30 H30A . . 0.9600 no
C30 H30B . . 0.9600 no
C30 H30C . . 0.9600 no
C31 H31A . . 0.9600 no
C31 H31B . . 0.9600 no
C31 H31C . . 0.9600 no
O3 C47 . . 1.4364(17) no
O3 H83 . . 0.8200 no
C47 C48 . . 1.518(3) no
C47 C41 . . 1.534(2) no
C47 H47 . . 0.9800 no
C48 H48A . . 0.9600 no
C48 H48B . . 0.9600 no
C48 H48C . . 0.9600 no
O3A C47A . . 1.435(2) no
O3A H83A . . 0.8200 no
C47A C48A . . 1.518(4) no
C47A C41 . . 1.569(9) no
C47A H47A . . 0.9800 no
C48A H48D . . 0.9600 no
C48A H48E . . 0.9600 no
C48A H48F . . 0.9600 no
C41 C46 . . 1.393(3) no
C41 C42 . . 1.409(3) no
C42 C43 . . 1.404(3) no
C42 C51 . . 1.512(3) no
C43 C44 . . 1.385(3) no
C43 H43 . . 0.9300 no
C44 C45 . . 1.385(3) no
C44 C50 . . 1.510(3) no
C45 C46 . . 1.398(2) no
C45 H45 . . 0.9300 no
C46 C49 . . 1.517(3) no
C49 H49A . . 0.9600 no
C49 H49B . . 0.9600 no
C49 H49C . . 0.9600 no
C50 H50A . . 0.9600 no
C50 H50B . . 0.9600 no
C50 H50C . . 0.9600 no
C51 H51A . . 0.9600 no
C51 H51B . . 0.9600 no
C51 H51C . . 0.9600 no

loop_
_geom_torsion_atom_site_label_1
_geom_torsion_atom_site_label_2
_geom_torsion_atom_site_label_3
_geom_torsion_atom_site_label_4
_geom_torsion_site_symmetry_1
_geom_torsion_site_symmetry_2
_geom_torsion_site_symmetry_3
_geom_torsion_site_symmetry_4
_geom_torsion
_geom_torsion_publ_flag
O1 C7 C1 C6 . . . . -134.33(17) no
C8 C7 C1 C6 . . . . 103.9(3) no
O1 C7 C1 C2 . . . . 46.4(2) no
C8 C7 C1 C2 . . . . -75.3(3) no
O1 C7 C1 C7A . . . . 42.4(5) no
C8 C7 C1 C7A . . . . -79.3(7) no
O1A C7A C1 C6 . . . . -52.9(9) no
C8A C7A C1 C6 . . . . 62.6(15) no
O1A C7A C1 C2 . . . . 125.5(6) no
C8A C7A C1 C2 . . . . -119.1(15) no
O1A C7A C1 C7 . . . . -57.8(5) no
C8A C7A C1 C7 . . . . 57.6(16) no
C6 C1 C2 C3 . . . . -0.1(2) no
C7 C1 C2 C3 . . . . 179.14(16) no
C7A C1 C2 C3 . . . . -179.0(3) no
C6 C1 C2 C9 . . . . 179.01(18) no
C7 C1 C2 C9 . . . . -1.8(3) no
C7A C1 C2 C9 . . . . 0.1(3) no
C1 C2 C3 C4 . . . . 1.0(3) no
C9 C2 C3 C4 . . . . -178.12(17) no
C2 C3 C4 C5 . . . . -1.0(3) no
C2 C3 C4 C10 . . . . 179.11(17) no
C3 C4 C5 C6 . . . . 0.0(3) no
C10 C4 C5 C6 . . . . 179.91(17) no
C2 C1 C6 C5 . . . . -0.9(3) no
C7 C1 C6 C5 . . . . 179.85(15) no
C7A C1 C6 C5 . . . . 177.3(5) no
C2 C1 C6 C11 . . . . 179.50(17) no
C7 C1 C6 C11 . . . . 0.2(2) no
C7A C1 C6 C11 . . . . -2.4(5) no
C4 C5 C6 C1 . . . . 0.9(3) no
C4 C5 C6 C11 . . . . -179.40(17) no
O2 C27 C21 C26 . . . . 134.86(17) no
C28 C27 C21 C26 . . . . -104.9(3) no
O2 C27 C21 C22 . . . . -46.9(2) no
C28 C27 C21 C22 . . . . 73.4(4) no
O2 C27 C21 C27A . . . . -47.7(4) no
C28 C27 C21 C27A . . . . 72.5(6) no
O2A C27A C21 C26 . . . . 61.2(8) no
C28A C27A C21 C26 . . . . -58.7(18) no
O2A C27A C21 C22 . . . . -122.2(6) no
C28A C27A C21 C22 . . . . 117.8(17) no
O2A C27A C21 C27 . . . . 57.1(5) no
C28A C27A C21 C27 . . . . -62.9(18) no
C26 C21 C22 C23 . . . . -0.8(2) no
C27 C21 C22 C23 . . . . -179.05(15) no
C27A C21 C22 C23 . . . . -178.6(3) no
C26 C21 C22 C29 . . . . -178.92(17) no
C27 C21 C22 C29 . . . . 2.9(3) no
C27A C21 C22 C29 . . . . 3.3(3) no
C21 C22 C23 C24 . . . . -1.4(3) no
C29 C22 C23 C24 . . . . 176.81(17) no
C22 C23 C24 C25 . . . . 1.7(3) no
C22 C23 C24 C30 . . . . -177.36(17) no
C23 C24 C25 C26 . . . . 0.3(3) no
C30 C24 C25 C26 . . . . 179.31(17) no
C24 C25 C26 C21 . . . . -2.5(3) no
C24 C25 C26 C31 . . . . 177.41(17) no
C22 C21 C26 C25 . . . . 2.7(2) no
C27 C21 C26 C25 . . . . -178.95(16) no
C27A C21 C26 C25 . . . . 178.8(4) no
C22 C21 C26 C31 . . . . -177.16(17) no
C27 C21 C26 C31 . . . . 1.2(2) no
C27A C21 C26 C31 . . . . -1.1(5) no
O3 C47 C41 C46 . . . . -136.21(17) no
C48 C47 C41 C46 . . . . 103.7(3) no
O3 C47 C41 C42 . . . . 41.5(2) no
C48 C47 C41 C42 . . . . -78.5(4) no
O3 C47 C41 C47A . . . . 51.3(6) no
C48 C47 C41 C47A . . . . -68.7(8) no
O3A C47A C41 C46 . . . . -70.0(8) no
C48A C47A C41 C46 . . . . 54.4(19) no
O3A C47A C41 C42 . . . . 113.0(7) no
C48A C47A C41 C42 . . . . -122.7(18) no
O3A C47A C41 C47 . . . . -58.9(6) no
C48A C47A C41 C47 . . . . 65.4(19) no
C46 C41 C42 C43 . . . . 2.3(2) no
C47 C41 C42 C43 . . . . -175.41(16) no
C47A C41 C42 C43 . . . . -179.8(3) no
C46 C41 C42 C51 . . . . -178.36(16) no
C47 C41 C42 C51 . . . . 3.9(3) no
C47A C41 C42 C51 . . . . -0.4(3) no
C41 C42 C43 C44 . . . . 0.2(3) no
C51 C42 C43 C44 . . . . -179.19(17) no
C42 C43 C44 C45 . . . . -2.3(3) no
C42 C43 C44 C50 . . . . 177.63(17) no
C43 C44 C45 C46 . . . . 1.9(3) no
C50 C44 C45 C46 . . . . -177.98(18) no
C42 C41 C46 C45 . . . . -2.6(2) no
C47 C41 C46 C45 . . . . 175.25(15) no
C47A C41 C46 C45 . . . . -179.3(4) no
C42 C41 C46 C49 . . . . 177.37(16) no
C47 C41 C46 C49 . . . . -4.8(2) no
C47A C41 C46 C49 . . . . 0.7(5) no
C44 C45 C46 C41 . . . . 0.5(3) no
C44 C45 C46 C49 . . . . -179.46(17) no
